data_7132074
loop_
_publ_author_name
'Yin, Meijuan'
'Li, Baihan'
'Yi, Zishuo'
'Zhang, Yuchi'
'Xia, Zhiguo'
'Xu, Yan'

_publ_section_title
;
 Crystal-glass phase transition enabling reversible fluorescence switching
 in zero-dimensional antimony halides
;
_journal_name_full 'Chemical Communications'
_journal_paper_doi 10.1039/D3CC03752E
_journal_year 2023
_chemical_formula_moiety 'Cl5 Sb, 2(C25 H22 P)'
_chemical_formula_sum 'C50 H44 Cl5 P2 Sb'
_chemical_formula_weight 1005.79
_space_group_crystal_system monoclinic
_space_group_IT_number 14
_space_group_name_Hall '-P 2yn'
_space_group_name_H-M_alt 'P 1 21/n 1'
_atom_sites_solution_hydrogens geom
_atom_sites_solution_primary dual
_audit_block_doi 10.5517/ccdc.csd.cc2gqr32
_audit_creation_date 2023-07-12
_audit_creation_method
;
Olex2 1.3
(compiled 2020.11.12 svn.r5f609507 for OlexSys, GUI svn.r6408)
;
_audit_update_record
;
2023-08-01 deposited with the CCDC.	2023-08-30 downloaded from the CCDC.
;
_cell_angle_alpha 90
_cell_angle_beta 103.5520(10)
_cell_angle_gamma 90
_cell_formula_units_Z 2
_cell_length_a 10.4844(4)
_cell_length_b 14.5953(4)
_cell_length_c 15.1518(6)
_cell_measurement_reflns_used 9846
_cell_measurement_temperature 150.0
_cell_measurement_theta_max 26.311
_cell_measurement_theta_min 2.438
_cell_volume 2254.02(14)
_computing_cell_refinement 'SAINT V8.40A (Bruker, 2019)'
_computing_data_reduction 'SAINT V8.40A (Bruker, 2019)'
_computing_molecular_graphics 'Olex2 1.3 (Dolomanov et al., 2009)'
_computing_publication_material 'Olex2 1.3 (Dolomanov et al., 2009)'
_computing_structure_refinement 'SHELXL 2018/3 (Sheldrick, 2015)'
_computing_structure_solution 'SHELXT 2018/2 (Sheldrick, 2018)'
_diffrn_ambient_temperature 150.0
_diffrn_measured_fraction_theta_full 1.000
_diffrn_measured_fraction_theta_max 0.998
_diffrn_measurement_device_type 'CCD area detector'
_diffrn_measurement_method 'phi and omega scans'
_diffrn_radiation_monochromator graphite
_diffrn_radiation_type MoK\a
_diffrn_radiation_wavelength 0.71073
_diffrn_reflns_av_R_equivalents 0.0440
_diffrn_reflns_av_unetI/netI 0.0167
_diffrn_reflns_Laue_measured_fraction_full 1.000
_diffrn_reflns_Laue_measured_fraction_max 0.998
_diffrn_reflns_limit_h_max 13
_diffrn_reflns_limit_h_min -13
_diffrn_reflns_limit_k_max 18
_diffrn_reflns_limit_k_min -18
_diffrn_reflns_limit_l_max 18
_diffrn_reflns_limit_l_min -18
_diffrn_reflns_number 69865
_diffrn_reflns_point_group_measured_fraction_full 1.000
_diffrn_reflns_point_group_measured_fraction_max 0.998
_diffrn_reflns_theta_full 25.242
_diffrn_reflns_theta_max 26.402
_diffrn_reflns_theta_min 2.147
_diffrn_source_current 30.0
_diffrn_source_power 1.5
_diffrn_source_voltage 50.0
_exptl_absorpt_coefficient_mu 1.014
_exptl_absorpt_correction_T_max 0.0276
_exptl_absorpt_correction_T_min 0.0102
_exptl_absorpt_correction_type multi-scan
_exptl_absorpt_process_details
;
SADABS-2016/2 (Bruker,2016/2) was used for absorption correction.
wR2(int) was 0.0764 before and 0.0561 after correction.
The Ratio of minimum to maximum transmission is 0.3696.
The \l/2 correction factor is Not present.
;
_exptl_crystal_colour colourless
_exptl_crystal_colour_primary colourless
_exptl_crystal_density_diffrn 1.482
_exptl_crystal_description block
_exptl_crystal_F_000 1020
_exptl_crystal_size_max 0.2
_exptl_crystal_size_mid 0.18
_exptl_crystal_size_min 0.16
_refine_diff_density_max 0.557
_refine_diff_density_min -1.554
_refine_diff_density_rms 0.056
_refine_ls_extinction_method none
_refine_ls_goodness_of_fit_ref 1.057
_refine_ls_hydrogen_treatment constr
_refine_ls_matrix_type full
_refine_ls_number_parameters 268
_refine_ls_number_reflns 4622
_refine_ls_number_restraints 0
_refine_ls_restrained_S_all 1.057
_refine_ls_R_factor_all 0.0474
_refine_ls_R_factor_gt 0.0339
_refine_ls_shift/su_max 0.001
_refine_ls_shift/su_mean 0.000
_refine_ls_structure_factor_coef Fsqd
_refine_ls_weighting_details 'w=1/[\s^2^(Fo^2^)+(0.0123P)^2^+2.9609P] where P=(Fo^2^+2Fc^2^)/3'
_refine_ls_weighting_scheme calc
_refine_ls_wR_factor_gt 0.0640
_refine_ls_wR_factor_ref 0.0700
_reflns_Friedel_coverage 0.000
_reflns_number_gt 3735
_reflns_number_total 4622
_reflns_threshold_expression 'I > 2\s(I)'
_cod_data_source_file d3cc03752e2.cif
_cod_data_source_block ck
_cod_database_code 7132074
_shelx_shelxl_version_number 2018/3
_shelx_space_group_comment
;
The symmetry employed for this shelxl refinement is uniquely defined
by the following loop, which should always be used as a source of
symmetry information in preference to the above space-group names.
They are only intended as comments.
;
_shelx_estimated_absorpt_t_max 0.855
_shelx_estimated_absorpt_t_min 0.823
_olex2_refinement_description
;
1. Fixed Uiso
 At 1.2 times of:
  All C(H) groups, All C(H,H) groups
2. Others
 Fixed Sof: Cl1(0.5)
3.a Secondary CH2 refined with riding coordinates:
 C19(H19A,H19B)
3.b Aromatic/amide H refined with riding coordinates:
 C2(H2), C3(H3), C4(H4), C5(H5), C6(H6), C8(H8), C9(H9), C10(H10), C11(H11),
 C12(H12), C14(H14), C15(H15), C16(H16), C17(H17), C18(H18), C21(H21), C22(H22),
  C23(H23), C24(H24), C25(H25)
;
_olex2_submission_special_instructions 'No special instructions were received'

loop_
_space_group_symop_operation_xyz
'x, y, z'
'-x+1/2, y+1/2, -z+1/2'
'-x, -y, -z'
'x-1/2, -y-1/2, z-1/2'

loop_
_atom_site_label
_atom_site_type_symbol
_atom_site_fract_x
_atom_site_fract_y
_atom_site_fract_z
_atom_site_U_iso_or_equiv
_atom_site_adp_type
_atom_site_occupancy
_atom_site_site_symmetry_order
_atom_site_calc_flag
_atom_site_refinement_flags_posn
_atom_site_refinement_flags_adp
_atom_site_refinement_flags_occupancy
_atom_site_disorder_assembly
_atom_site_disorder_group
Sb1 Sb 0.500000 0.500000 1.000000 0.05394(10) Uani 1 2 d S . P . .
Cl1 Cl 0.51351(13) 0.36200(9) 0.95022(9) 0.0448(3) Uani 0.5 1 d . . P . .
Cl2 Cl 0.75285(6) 0.49924(5) 1.07278(5) 0.05054(17) Uani 1 1 d . . . . .
Cl3 Cl 0.54143(7) 0.57569(5) 0.85290(5) 0.05343(18) Uani 1 1 d . . . . .
P1 P 0.60099(7) 0.24543(5) 0.64149(5) 0.03909(16) Uani 1 1 d . . . . .
C1 C 0.7302(3) 0.29155(17) 0.73016(17) 0.0419(6) Uani 1 1 d . . . . .
C2 C 0.7066(3) 0.3046(2) 0.81573(19) 0.0534(7) Uani 1 1 d . . . . .
H2 H 0.625807 0.285339 0.827716 0.064 Uiso 1 1 calc R U . . .
C3 C 0.8013(3) 0.3458(2) 0.8838(2) 0.0577(8) Uani 1 1 d . . . . .
H3 H 0.783869 0.356840 0.941655 0.069 Uiso 1 1 calc R U . . .
C4 C 0.9199(3) 0.37050(19) 0.8675(2) 0.0523(7) Uani 1 1 d . . . . .
H4 H 0.984543 0.398667 0.914062 0.063 Uiso 1 1 calc R U . . .
C5 C 0.9456(3) 0.3547(2) 0.7841(2) 0.0554(8) Uani 1 1 d . . . . .
H5 H 1.028887 0.370309 0.773800 0.066 Uiso 1 1 calc R U . . .
C6 C 0.8508(3) 0.3160(2) 0.71465(19) 0.0489(7) Uani 1 1 d . . . . .
H6 H 0.868394 0.306331 0.656660 0.059 Uiso 1 1 calc R U . . .
C7 C 0.6253(3) 0.27596(17) 0.53172(17) 0.0399(6) Uani 1 1 d . . . . .
C8 C 0.5481(3) 0.34444(19) 0.48112(19) 0.0473(7) Uani 1 1 d . . . . .
H8 H 0.482574 0.374503 0.504453 0.057 Uiso 1 1 calc R U . . .
C9 C 0.5674(3) 0.3683(2) 0.3969(2) 0.0543(8) Uani 1 1 d . . . . .
H9 H 0.515818 0.415374 0.362679 0.065 Uiso 1 1 calc R U . . .
C10 C 0.6606(3) 0.3244(2) 0.36238(19) 0.0539(7) Uani 1 1 d . . . . .
H10 H 0.672782 0.340866 0.304257 0.065 Uiso 1 1 calc R U . . .
C11 C 0.7366(3) 0.2565(2) 0.4115(2) 0.0554(8) Uani 1 1 d . . . . .
H11 H 0.800908 0.226350 0.387014 0.066 Uiso 1 1 calc R U . . .
C12 C 0.7200(3) 0.23194(19) 0.49639(18) 0.0476(7) Uani 1 1 d . . . . .
H12 H 0.773009 0.185283 0.530286 0.057 Uiso 1 1 calc R U . . .
C13 C 0.4472(3) 0.29292(18) 0.65279(17) 0.0409(6) Uani 1 1 d . . . . .
C14 C 0.3312(3) 0.2448(2) 0.61928(19) 0.0498(7) Uani 1 1 d . . . . .
H14 H 0.334189 0.185615 0.593742 0.060 Uiso 1 1 calc R U . . .
C15 C 0.2121(3) 0.2826(2) 0.6230(2) 0.0556(8) Uani 1 1 d . . . . .
H15 H 0.133229 0.249457 0.600306 0.067 Uiso 1 1 calc R U . . .
C16 C 0.2079(3) 0.3685(2) 0.6597(2) 0.0575(8) Uani 1 1 d . . . . .
H16 H 0.125607 0.395156 0.660804 0.069 Uiso 1 1 calc R U . . .
C17 C 0.3219(3) 0.4163(2) 0.6947(2) 0.0559(8) Uani 1 1 d . . . . .
H17 H 0.317971 0.474766 0.721536 0.067 Uiso 1 1 calc R U . . .
C18 C 0.4417(3) 0.37955(19) 0.6910(2) 0.0488(7) Uani 1 1 d . . . . .
H18 H 0.520112 0.412976 0.714260 0.059 Uiso 1 1 calc R U . . .
C19 C 0.5958(3) 0.12110(17) 0.65040(18) 0.0412(6) Uani 1 1 d . . . . .
H19A H 0.512843 0.098125 0.611195 0.049 Uiso 1 1 calc R U . . .
H19B H 0.669374 0.094263 0.628359 0.049 Uiso 1 1 calc R U . . .
C20 C 0.6053(3) 0.09045(17) 0.74717(18) 0.0429(6) Uani 1 1 d . . . . .
C21 C 0.7242(3) 0.0590(2) 0.7982(2) 0.0519(7) Uani 1 1 d . . . . .
H21 H 0.797951 0.055533 0.771978 0.062 Uiso 1 1 calc R U . . .
C22 C 0.7360(3) 0.0326(2) 0.8878(2) 0.0628(9) Uani 1 1 d . . . . .
H22 H 0.817466 0.010095 0.922433 0.075 Uiso 1 1 calc R U . . .
C23 C 0.6297(4) 0.0390(2) 0.9265(2) 0.0674(10) Uani 1 1 d . . . . .
H23 H 0.638288 0.022274 0.988231 0.081 Uiso 1 1 calc R U . . .
C24 C 0.5107(4) 0.0698(2) 0.8754(2) 0.0660(9) Uani 1 1 d . . . . .
H24 H 0.437401 0.074005 0.902054 0.079 Uiso 1 1 calc R U . . .
C25 C 0.4977(3) 0.0946(2) 0.7858(2) 0.0538(7) Uani 1 1 d . . . . .
H25 H 0.415095 0.114453 0.750488 0.065 Uiso 1 1 calc R U . . .

loop_
_atom_site_aniso_label
_atom_site_aniso_U_11
_atom_site_aniso_U_22
_atom_site_aniso_U_33
_atom_site_aniso_U_23
_atom_site_aniso_U_13
_atom_site_aniso_U_12
Sb1 0.03628(14) 0.05629(18) 0.06388(19) 0.02659(15) 0.00091(12) -0.00543(13)
Cl1 0.0452(7) 0.0400(7) 0.0495(8) -0.0083(6) 0.0114(6) 0.0001(5)
Cl2 0.0396(3) 0.0438(4) 0.0622(4) -0.0018(3) -0.0002(3) 0.0007(3)
Cl3 0.0583(4) 0.0558(4) 0.0438(4) 0.0059(3) 0.0071(3) -0.0120(3)
P1 0.0480(4) 0.0346(3) 0.0343(3) 0.0006(3) 0.0089(3) 0.0018(3)
C1 0.0519(16) 0.0335(13) 0.0376(14) 0.0012(11) 0.0053(12) 0.0029(12)
C2 0.0573(18) 0.0611(19) 0.0417(16) -0.0032(14) 0.0115(14) -0.0030(15)
C3 0.071(2) 0.063(2) 0.0356(15) -0.0057(14) 0.0062(14) 0.0053(16)
C4 0.0597(19) 0.0424(16) 0.0471(17) 0.0008(13) -0.0031(14) 0.0011(14)
C5 0.0517(18) 0.0572(18) 0.0536(18) 0.0040(15) 0.0052(14) -0.0043(14)
C6 0.0540(17) 0.0508(17) 0.0407(15) 0.0008(13) 0.0085(13) 0.0020(14)
C7 0.0486(15) 0.0352(13) 0.0346(13) 0.0018(11) 0.0072(11) -0.0021(11)
C8 0.0511(16) 0.0438(15) 0.0462(16) 0.0052(12) 0.0099(13) 0.0026(13)
C9 0.0613(19) 0.0522(17) 0.0451(17) 0.0145(14) 0.0037(14) -0.0001(15)
C10 0.070(2) 0.0559(18) 0.0357(15) 0.0067(13) 0.0115(14) -0.0064(16)
C11 0.070(2) 0.0552(18) 0.0446(16) -0.0010(14) 0.0202(15) 0.0030(16)
C12 0.0585(17) 0.0435(15) 0.0410(15) 0.0034(12) 0.0119(13) 0.0065(13)
C13 0.0485(15) 0.0378(14) 0.0365(14) 0.0033(11) 0.0100(12) 0.0023(12)
C14 0.0565(17) 0.0431(15) 0.0475(16) -0.0023(13) 0.0077(13) 0.0022(14)
C15 0.0489(17) 0.0592(19) 0.0580(19) 0.0032(15) 0.0107(14) -0.0028(14)
C16 0.0567(19) 0.0579(19) 0.064(2) 0.0080(16) 0.0260(16) 0.0097(15)
C17 0.068(2) 0.0446(16) 0.0624(19) -0.0041(14) 0.0294(16) 0.0054(15)
C18 0.0581(18) 0.0381(15) 0.0528(17) -0.0026(13) 0.0186(14) -0.0014(13)
C19 0.0507(16) 0.0332(13) 0.0400(14) 0.0004(11) 0.0116(12) 0.0030(11)
C20 0.0537(16) 0.0333(13) 0.0420(15) 0.0015(11) 0.0118(13) -0.0026(12)
C21 0.0545(18) 0.0520(17) 0.0476(17) 0.0072(14) 0.0087(14) -0.0051(14)
C22 0.067(2) 0.062(2) 0.0515(18) 0.0147(15) -0.0018(16) -0.0173(16)
C23 0.100(3) 0.062(2) 0.0406(17) 0.0058(15) 0.0186(18) -0.024(2)
C24 0.087(3) 0.059(2) 0.062(2) 0.0059(17) 0.038(2) -0.0054(18)
C25 0.0598(19) 0.0479(17) 0.0576(19) 0.0087(14) 0.0213(15) 0.0002(14)

loop_
_atom_type_symbol
_atom_type_description
_atom_type_scat_dispersion_real
_atom_type_scat_dispersion_imag
_atom_type_scat_source
C C 0.0033 0.0016 'International Tables Vol C Tables 4.2.6.8 and 6.1.1.4'
H H 0.0000 0.0000 'International Tables Vol C Tables 4.2.6.8 and 6.1.1.4'
Cl Cl 0.1484 0.1585 'International Tables Vol C Tables 4.2.6.8 and 6.1.1.4'
P P 0.1023 0.0942 'International Tables Vol C Tables 4.2.6.8 and 6.1.1.4'
Sb Sb -0.5866 1.5461 'International Tables Vol C Tables 4.2.6.8 and 6.1.1.4'

loop_
_geom_angle_atom_site_label_1
_geom_angle_atom_site_label_2
_geom_angle_atom_site_label_3
_geom_angle
_geom_angle_site_symmetry_1
_geom_angle_site_symmetry_3
_geom_angle_publ_flag
Cl1 Sb1 Cl1 180.0 . 3_667 ?
Cl1 Sb1 Cl2 90.02(4) 3_667 3_667 ?
Cl1 Sb1 Cl2 89.98(4) . 3_667 ?
Cl1 Sb1 Cl2 89.98(4) 3_667 . ?
Cl1 Sb1 Cl2 90.02(4) . . ?
Cl1 Sb1 Cl3 93.36(4) . . ?
Cl1 Sb1 Cl3 86.64(4) 3_667 . ?
Cl1 Sb1 Cl3 93.36(4) 3_667 3_667 ?
Cl1 Sb1 Cl3 86.64(4) . 3_667 ?
Cl2 Sb1 Cl2 180.0 . 3_667 ?
Cl3 Sb1 Cl2 89.61(2) 3_667 . ?
Cl3 Sb1 Cl2 89.61(2) . 3_667 ?
Cl3 Sb1 Cl2 90.39(2) 3_667 3_667 ?
Cl3 Sb1 Cl2 90.39(2) . . ?
Cl3 Sb1 Cl3 180.0 . 3_667 ?
C1 P1 C19 110.33(12) . . ?
C7 P1 C1 110.67(13) . . ?
C7 P1 C13 108.47(12) . . ?
C7 P1 C19 109.19(12) . . ?
C13 P1 C1 108.62(13) . . ?
C13 P1 C19 109.51(13) . . ?
C2 C1 P1 118.7(2) . . ?
C6 C1 P1 121.8(2) . . ?
C6 C1 C2 119.5(3) . . ?
C1 C2 H2 120.0 . . ?
C1 C2 C3 120.0(3) . . ?
C3 C2 H2 120.0 . . ?
C2 C3 H3 120.0 . . ?
C4 C3 C2 120.0(3) . . ?
C4 C3 H3 120.0 . . ?
C3 C4 H4 119.9 . . ?
C5 C4 C3 120.3(3) . . ?
C5 C4 H4 119.9 . . ?
C4 C5 H5 119.8 . . ?
C4 C5 C6 120.4(3) . . ?
C6 C5 H5 119.8 . . ?
C1 C6 C5 119.8(3) . . ?
C1 C6 H6 120.1 . . ?
C5 C6 H6 120.1 . . ?
C8 C7 P1 119.7(2) . . ?
C12 C7 P1 120.7(2) . . ?
C12 C7 C8 119.6(2) . . ?
C7 C8 H8 120.2 . . ?
C9 C8 C7 119.7(3) . . ?
C9 C8 H8 120.2 . . ?
C8 C9 H9 119.8 . . ?
C10 C9 C8 120.4(3) . . ?
C10 C9 H9 119.8 . . ?
C9 C10 H10 119.8 . . ?
C9 C10 C11 120.3(3) . . ?
C11 C10 H10 119.8 . . ?
C10 C11 H11 119.8 . . ?
C10 C11 C12 120.4(3) . . ?
C12 C11 H11 119.8 . . ?
C7 C12 H12 120.2 . . ?
C11 C12 C7 119.6(3) . . ?
C11 C12 H12 120.2 . . ?
C14 C13 P1 119.8(2) . . ?
C14 C13 C18 119.3(3) . . ?
C18 C13 P1 120.9(2) . . ?
C13 C14 H14 119.8 . . ?
C15 C14 C13 120.4(3) . . ?
C15 C14 H14 119.8 . . ?
C14 C15 H15 120.1 . . ?
C16 C15 C14 119.7(3) . . ?
C16 C15 H15 120.1 . . ?
C15 C16 H16 119.7 . . ?
C15 C16 C17 120.6(3) . . ?
C17 C16 H16 119.7 . . ?
C16 C17 H17 119.9 . . ?
C16 C17 C18 120.2(3) . . ?
C18 C17 H17 119.9 . . ?
C13 C18 H18 120.1 . . ?
C17 C18 C13 119.7(3) . . ?
C17 C18 H18 120.1 . . ?
P1 C19 H19A 109.3 . . ?
P1 C19 H19B 109.3 . . ?
H19A C19 H19B 107.9 . . ?
C20 C19 P1 111.70(18) . . ?
C20 C19 H19A 109.3 . . ?
C20 C19 H19B 109.3 . . ?
C21 C20 C19 119.1(3) . . ?
C21 C20 C25 119.6(3) . . ?
C25 C20 C19 121.3(3) . . ?
C20 C21 H21 119.9 . . ?
C20 C21 C22 120.1(3) . . ?
C22 C21 H21 119.9 . . ?
C21 C22 H22 120.0 . . ?
C23 C22 C21 120.1(3) . . ?
C23 C22 H22 120.0 . . ?
C22 C23 H23 120.1 . . ?
C24 C23 C22 119.8(3) . . ?
C24 C23 H23 120.1 . . ?
C23 C24 H24 119.8 . . ?
C23 C24 C25 120.3(3) . . ?
C25 C24 H24 119.8 . . ?
C20 C25 H25 120.0 . . ?
C24 C25 C20 120.0(3) . . ?
C24 C25 H25 120.0 . . ?

loop_
_geom_bond_atom_site_label_1
_geom_bond_atom_site_label_2
_geom_bond_distance
_geom_bond_site_symmetry_2
_geom_bond_publ_flag
Sb1 Cl1 2.1670(13) . ?
Sb1 Cl1 2.1670(13) 3_667 ?
Sb1 Cl2 2.6219(6) 3_667 ?
Sb1 Cl2 2.6218(6) . ?
Sb1 Cl3 2.6135(7) . ?
Sb1 Cl3 2.6136(7) 3_667 ?
P1 C1 1.800(3) . ?
P1 C7 1.797(3) . ?
P1 C13 1.799(3) . ?
P1 C19 1.821(3) . ?
C1 C2 1.389(4) . ?
C1 C6 1.385(4) . ?
C2 H2 0.9500 . ?
C2 C3 1.389(4) . ?
C3 H3 0.9500 . ?
C3 C4 1.372(4) . ?
C4 H4 0.9500 . ?
C4 C5 1.372(4) . ?
C5 H5 0.9500 . ?
C5 C6 1.387(4) . ?
C6 H6 0.9500 . ?
C7 C8 1.397(4) . ?
C7 C12 1.391(4) . ?
C8 H8 0.9500 . ?
C8 C9 1.384(4) . ?
C9 H9 0.9500 . ?
C9 C10 1.370(4) . ?
C10 H10 0.9500 . ?
C10 C11 1.375(4) . ?
C11 H11 0.9500 . ?
C11 C12 1.386(4) . ?
C12 H12 0.9500 . ?
C13 C14 1.394(4) . ?
C13 C18 1.397(4) . ?
C14 H14 0.9500 . ?
C14 C15 1.378(4) . ?
C15 H15 0.9500 . ?
C15 C16 1.377(4) . ?
C16 H16 0.9500 . ?
C16 C17 1.379(4) . ?
C17 H17 0.9500 . ?
C17 C18 1.379(4) . ?
C18 H18 0.9500 . ?
C19 H19A 0.9900 . ?
C19 H19B 0.9900 . ?
C19 C20 1.514(4) . ?
C20 C21 1.382(4) . ?
C20 C25 1.389(4) . ?
C21 H21 0.9500 . ?
C21 C22 1.388(4) . ?
C22 H22 0.9500 . ?
C22 C23 1.380(5) . ?
C23 H23 0.9500 . ?
C23 C24 1.380(5) . ?
C24 H24 0.9500 . ?
C24 C25 1.382(4) . ?
C25 H25 0.9500 . ?

loop_
_geom_torsion_atom_site_label_1
_geom_torsion_atom_site_label_2
_geom_torsion_atom_site_label_3
_geom_torsion_atom_site_label_4
_geom_torsion
_geom_torsion_site_symmetry_1
_geom_torsion_site_symmetry_2
_geom_torsion_site_symmetry_3
_geom_torsion_site_symmetry_4
_geom_torsion_publ_flag
P1 C1 C2 C3 -175.6(2) . . . . ?
P1 C1 C6 C5 177.4(2) . . . . ?
P1 C7 C8 C9 179.6(2) . . . . ?
P1 C7 C12 C11 179.8(2) . . . . ?
P1 C13 C14 C15 -176.4(2) . . . . ?
P1 C13 C18 C17 176.8(2) . . . . ?
P1 C19 C20 C21 -100.9(3) . . . . ?
P1 C19 C20 C25 78.1(3) . . . . ?
C1 P1 C7 C8 -104.6(2) . . . . ?
C1 P1 C7 C12 75.5(2) . . . . ?
C1 P1 C13 C14 -154.4(2) . . . . ?
C1 P1 C13 C18 28.6(3) . . . . ?
C1 P1 C19 C20 45.7(2) . . . . ?
C1 C2 C3 C4 -2.4(5) . . . . ?
C2 C1 C6 C5 -1.1(4) . . . . ?
C2 C3 C4 C5 0.0(5) . . . . ?
C3 C4 C5 C6 1.9(5) . . . . ?
C4 C5 C6 C1 -1.3(4) . . . . ?
C6 C1 C2 C3 3.0(4) . . . . ?
C7 P1 C1 C2 157.0(2) . . . . ?
C7 P1 C1 C6 -21.6(3) . . . . ?
C7 P1 C13 C14 85.2(2) . . . . ?
C7 P1 C13 C18 -91.8(2) . . . . ?
C7 P1 C19 C20 167.59(19) . . . . ?
C7 C8 C9 C10 0.8(4) . . . . ?
C8 C7 C12 C11 0.0(4) . . . . ?
C8 C9 C10 C11 -0.5(5) . . . . ?
C9 C10 C11 C12 -0.1(5) . . . . ?
C10 C11 C12 C7 0.4(5) . . . . ?
C12 C7 C8 C9 -0.6(4) . . . . ?
C13 P1 C1 C2 38.0(3) . . . . ?
C13 P1 C1 C6 -140.5(2) . . . . ?
C13 P1 C7 C8 14.5(3) . . . . ?
C13 P1 C7 C12 -165.4(2) . . . . ?
C13 P1 C19 C20 -73.8(2) . . . . ?
C13 C14 C15 C16 0.3(5) . . . . ?
C14 C13 C18 C17 -0.2(4) . . . . ?
C14 C15 C16 C17 -1.6(5) . . . . ?
C15 C16 C17 C18 1.9(5) . . . . ?
C16 C17 C18 C13 -1.0(5) . . . . ?
C18 C13 C14 C15 0.6(4) . . . . ?
C19 P1 C1 C2 -82.0(2) . . . . ?
C19 P1 C1 C6 99.4(2) . . . . ?
C19 P1 C7 C8 133.7(2) . . . . ?
C19 P1 C7 C12 -46.1(3) . . . . ?
C19 P1 C13 C14 -33.9(3) . . . . ?
C19 P1 C13 C18 149.2(2) . . . . ?
C19 C20 C21 C22 178.5(3) . . . . ?
C19 C20 C25 C24 -177.2(3) . . . . ?
C20 C21 C22 C23 -1.0(5) . . . . ?
C21 C20 C25 C24 1.8(4) . . . . ?
C21 C22 C23 C24 1.5(5) . . . . ?
C22 C23 C24 C25 -0.2(5) . . . . ?
C23 C24 C25 C20 -1.4(5) . . . . ?
C25 C20 C21 C22 -0.6(4) . . . . ?
